data_7719483
loop_
_publ_author_name
'Li, Feng-Cai'
'Li, Xi-Li'
'Pan, Yu-Zhe'
'Gao, Cong-Li'
'Yang, Qing-Xiang'

_publ_section_title
;
 Two reduced phosphomolybdate-based metal-organic complexes modified by
 tunable bis-1<i>H</i>-benzimidazole ligands for enhanced photocatalytic
 Cr(VI) reduction.
;
_journal_issue 40
_journal_name_full 'Dalton transactions (Cambridge, England : 2003)'
_journal_page_first 15073
_journal_page_last 15083
_journal_paper_doi 10.1039/d5dt01698c
_journal_volume 54
_journal_year 2025
_chemical_formula_moiety 'H18 Mn2 Mo12 O64 P8, 3(C18 H20 N4), 8(H2O)'
_chemical_formula_sum 'C54 H94 Mn2 Mo12 N12 O72 P8'
_chemical_formula_weight 3572.30
_space_group_crystal_system triclinic
_space_group_IT_number 2
_space_group_name_Hall '-P 1'
_space_group_name_H-M_alt 'P -1'
_atom_sites_solution_hydrogens mixed
_audit_creation_date 2025-08-10
_audit_creation_method
;
Olex2 1.2
(compiled 2018.05.29 svn.r3508 for OlexSys, GUI svn.r5506)
;
_audit_update_record
;
2025-08-10 deposited with the CCDC.	2025-09-11 downloaded from the CCDC.
;
_cell_angle_alpha 65.575(2)
_cell_angle_beta 65.603(2)
_cell_angle_gamma 68.792(2)
_cell_formula_units_Z 1
_cell_length_a 14.345(2)
_cell_length_b 14.641(2)
_cell_length_c 15.037(2)
_cell_measurement_reflns_used 9753
_cell_measurement_temperature 296.15
_cell_measurement_theta_max 26.64
_cell_measurement_theta_min 2.49
_cell_volume 2548.4(6)
_computing_molecular_graphics 'Olex2 (Dolomanov et al., 2009)'
_computing_publication_material 'Olex2 (Dolomanov et al., 2009)'
_computing_structure_refinement 'ShelXL (Sheldrick, 2015)'
_diffrn_ambient_temperature 296.15
_diffrn_measured_fraction_theta_full 1.000
_diffrn_measured_fraction_theta_max 0.993
_diffrn_measurement_device_type 'CCD area detector'
_diffrn_measurement_method 'phi and omega scans'
_diffrn_radiation_monochromator graphite
_diffrn_radiation_type MoK\a
_diffrn_radiation_wavelength 0.71073
_diffrn_reflns_av_R_equivalents 0.0421
_diffrn_reflns_av_unetI/netI 0.0307
_diffrn_reflns_Laue_measured_fraction_full 1.000
_diffrn_reflns_Laue_measured_fraction_max 0.993
_diffrn_reflns_limit_h_max 18
_diffrn_reflns_limit_h_min -18
_diffrn_reflns_limit_k_max 18
_diffrn_reflns_limit_k_min -18
_diffrn_reflns_limit_l_max 18
_diffrn_reflns_limit_l_min -18
_diffrn_reflns_number 60660
_diffrn_reflns_point_group_measured_fraction_full 1.000
_diffrn_reflns_point_group_measured_fraction_max 0.993
_diffrn_reflns_theta_full 25.242
_diffrn_reflns_theta_max 26.708
_diffrn_reflns_theta_min 1.565
_exptl_absorpt_coefficient_mu 1.903
_exptl_absorpt_correction_T_max 0.7454
_exptl_absorpt_correction_T_min 0.6216
_exptl_absorpt_correction_type multi-scan
_exptl_absorpt_process_details 'SADABS 2014/5'
_exptl_crystal_colour 'clear dark red'
_exptl_crystal_colour_lustre clear
_exptl_crystal_colour_modifier dark
_exptl_crystal_colour_primary red
_exptl_crystal_density_diffrn 2.291
_exptl_crystal_description rhombohedral
_exptl_crystal_F_000 1712
_exptl_crystal_size_max 0.3
_exptl_crystal_size_mid 0.2
_exptl_crystal_size_min 0.1
_refine_diff_density_max 2.645
_refine_diff_density_min -1.584
_refine_diff_density_rms 0.205
_refine_ls_extinction_method none
_refine_ls_goodness_of_fit_ref 1.143
_refine_ls_hydrogen_treatment constr
_refine_ls_matrix_type full
_refine_ls_number_parameters 719
_refine_ls_number_reflns 10728
_refine_ls_number_restraints 54
_refine_ls_restrained_S_all 1.156
_refine_ls_R_factor_all 0.0704
_refine_ls_R_factor_gt 0.0497
_refine_ls_shift/su_max 0.001
_refine_ls_shift/su_mean 0.000
_refine_ls_structure_factor_coef Fsqd
_refine_ls_weighting_details 'w=1/[\s^2^(Fo^2^)+(0.0200P)^2^+36.4997P] where P=(Fo^2^+2Fc^2^)/3'
_refine_ls_weighting_scheme calc
_refine_ls_wR_factor_gt 0.1012
_refine_ls_wR_factor_ref 0.1195
_reflns_Friedel_coverage 0.000
_reflns_number_gt 8732
_reflns_number_total 10728
_reflns_threshold_expression 'I > 2\s(I)'
_cod_data_source_file d5dt01698c2.cif
_cod_data_source_block 1
_cod_depositor_comments 'Adding full bibliography for 7719483--7719484.cif.'
_cod_database_code 7719483
_shelx_shelxl_version_number 2014/7
_shelx_space_group_comment
;
The symmetry employed for this shelxl refinement is uniquely defined
by the following loop, which should always be used as a source of
symmetry information in preference to the above space-group names.
They are only intended as comments.
;
_olex2_refinement_description
;
1. Fixed Uiso
 At 1.2 times of:
  All C(H) groups, All C(H,H) groups, All N(H) groups
 At 1.5 times of:
  All O(H) groups, All O(H,H) groups
2. Uiso/Uaniso restraints and constraints
Uanis(O35) \\sim Ueq, Uanis(O9) \\sim Ueq, Uanis(O10) \\sim Ueq: with sigma of
0.1 and sigma for terminal atoms of 0.2
Uanis(C8) \\sim Ueq, Uanis(N2) \\sim Ueq, Uanis(C9) \\sim Ueq, Uanis(C10) \\sim
Ueq, Uanis(C11) \\sim Ueq: with sigma of 0.1 and sigma for terminal atoms of 0.2
Uanis(O35) \\sim Ueq, Uanis(O10) \\sim Ueq, Uanis(O9) \\sim Ueq: with sigma of
0.01 and sigma for terminal atoms of 0.02
Uanis(C8) \\sim Ueq, Uanis(N2) \\sim Ueq, Uanis(C1) \\sim Ueq, Uanis(C9) \\sim
Ueq, Uanis(C10) \\sim Ueq, Uanis(C11) \\sim Ueq: with sigma of 0.01 and sigma
for terminal atoms of 0.02
Uanis(O9) \\sim Ueq: with sigma of 0.01 and sigma for terminal atoms of 0.02
Uanis(O35) \\sim Ueq: with sigma of 0.01 and sigma for terminal atoms of 0.02
Uanis(O9) \\sim Ueq, Uanis(O10) \\sim Ueq: with sigma of 0.01 and sigma for
terminal atoms of 0.02
3.a Rotating group:
 O28(H28A,H28B)
3.b Secondary CH2 refined with riding coordinates:
 C8(H8A,H8B), C9(H9A,H9B), C10(H10A,H10B), C11(H11A,H11B), C26(H26A,H26B),
 C27(H27A,H27B)
3.c Aromatic/amide H refined with riding coordinates:
 N1(H1), N4(H4), C1(H1A), C3(H3), C4(H4A), C5(H5), C6(H6), C12(H12), C14(H14),
 C16(H16), C17(H17), C15(H15), N5(H5A), C20(H20), C21(H21), C22(H22), C23(H23),
 C25(H25)
3.d Idealised tetrahedral OH refined as rotating group:
 O10(H10), O19(H19), O26(H26)
;
_olex2_submission_special_instructions 'No special instructions were received'

loop_
_space_group_symop_operation_xyz
'x, y, z'
'-x, -y, -z'

loop_
_atom_site_label
_atom_site_type_symbol
_atom_site_fract_x
_atom_site_fract_y
_atom_site_fract_z
_atom_site_U_iso_or_equiv
_atom_site_adp_type
_atom_site_occupancy
_atom_site_site_symmetry_order
_atom_site_calc_flag
_atom_site_refinement_flags_posn
_atom_site_refinement_flags_adp
_atom_site_refinement_flags_occupancy
_atom_site_disorder_assembly
_atom_site_disorder_group
Mo1 Mo 0.83422(4) 0.30637(4) 0.57833(4) 0.01751(12) Uani 1 1 d . . . . .
Mo2 Mo 0.92676(4) 0.35747(4) 0.38159(4) 0.01860(12) Uani 1 1 d . . . . .
Mo3 Mo 0.94723(4) 0.61388(4) 0.24058(4) 0.01744(12) Uani 1 1 d . . . . .
Mo4 Mo 0.86444(4) 0.75260(4) 0.33246(4) 0.01681(12) Uani 1 1 d . . . . .
Mo5 Mo 0.74214(4) 0.68270(4) 0.59910(4) 0.01672(12) Uani 1 1 d . . . . .
Mo6 Mo 0.72937(4) 0.49373(4) 0.70431(4) 0.01654(12) Uani 1 1 d . . . . .
Mn1 Mn 1.0000 0.5000 0.5000 0.0158(3) Uani 1 2 d S T P . .
Mn2 Mn 0.5000 0.5000 0.5000 0.0222(3) Uani 1 2 d S T P . .
P1 P 0.8686(2) 0.48188(19) 0.16337(17) 0.0467(6) Uani 1 1 d . . . . .
P2 P 0.61988(13) 0.86233(13) 0.43881(14) 0.0231(4) Uani 1 1 d . . . . .
P3 P 0.58683(13) 0.35606(14) 0.71634(13) 0.0206(4) Uani 1 1 d . . . . .
P4 P 0.26685(12) 0.44294(12) 0.54408(12) 0.0142(3) Uani 1 1 d . . . . .
O1 O 0.8997(4) 0.1838(4) 0.6139(4) 0.0307(12) Uani 1 1 d . . . . .
O2 O 0.6866(4) 0.2850(4) 0.6680(4) 0.0262(11) Uani 1 1 d . . . . .
O3 O 0.8299(3) 0.3493(3) 0.6970(3) 0.0187(9) Uani 1 1 d . . . . .
O4 O 0.9501(3) 0.3780(3) 0.4913(3) 0.0169(9) Uani 1 1 d . . . . .
O5 O 0.7939(4) 0.3196(4) 0.4648(4) 0.0211(10) Uani 1 1 d . . . . .
O6 O 1.0132(4) 0.2462(4) 0.3715(4) 0.0335(12) Uani 1 1 d . . . . .
O7 O 0.8842(4) 0.3880(4) 0.2544(4) 0.0294(11) Uani 1 1 d . . . . .
O8 O 1.0271(3) 0.4579(3) 0.2795(4) 0.0202(9) Uani 1 1 d . . . . .
O9 O 0.9109(11) 0.4598(6) 0.0664(6) 0.107(4) Uani 1 1 d . U . . .
O10 O 0.7463(8) 0.5164(8) 0.1769(9) 0.097(3) Uani 1 1 d . U . . .
H10 H 0.7128 0.5125 0.2371 0.146 Uiso 1 1 calc GR . . . .
O11 O 0.8982(4) 0.5739(4) 0.1542(4) 0.0282(11) Uani 1 1 d . . . . .
O12 O 1.0463(4) 0.6606(4) 0.1431(4) 0.0290(11) Uani 1 1 d . . . . .
O13 O 0.9663(3) 0.6198(3) 0.3604(3) 0.0161(9) Uani 1 1 d . . . . .
O14 O 0.8234(3) 0.7255(3) 0.2400(4) 0.0210(10) Uani 1 1 d . . . . .
O15 O 0.9402(4) 0.8377(4) 0.2569(4) 0.0291(11) Uani 1 1 d . . . . .
O16 O 0.8567(3) 0.7558(3) 0.4740(3) 0.0194(9) Uani 1 1 d . . . . .
O17 O 0.7224(4) 0.8604(3) 0.3514(4) 0.0236(10) Uani 1 1 d . . . . .
O18 O 0.5584(4) 0.9744(4) 0.4245(4) 0.0375(14) Uani 1 1 d . . . . .
O19 O 0.5484(4) 0.8085(5) 0.4311(5) 0.0409(14) Uani 1 1 d . . . . .
H19 H 0.5787 0.7483 0.4347 0.061 Uiso 1 1 calc GR . . . .
O20 O 0.6348(4) 0.8136(4) 0.5446(4) 0.0245(10) Uani 1 1 d . . . . .
O21 O 0.7431(4) 0.7239(4) 0.6876(4) 0.0296(11) Uani 1 1 d . . . . .
O22 O 0.8519(3) 0.5537(3) 0.6082(3) 0.0174(9) Uani 1 1 d . . . . .
O23 O 0.6249(3) 0.6173(4) 0.6668(4) 0.0218(10) Uani 1 1 d . . . . .
O24 O 0.7313(4) 0.4886(4) 0.8174(4) 0.0264(11) Uani 1 1 d . . . . .
O25 O 0.6134(4) 0.4164(4) 0.7625(4) 0.0228(10) Uani 1 1 d . . . . .
O26 O 0.5206(4) 0.2823(4) 0.8136(4) 0.0334(13) Uani 1 1 d . . . . .
H26 H 0.4735 0.2770 0.7997 0.050 Uiso 1 1 calc GR . . . .
O27 O 0.5204(4) 0.4231(4) 0.6484(4) 0.0306(12) Uani 1 1 d . . . . .
O28 O 0.3991(4) 0.6364(5) 0.5454(5) 0.0470(16) Uani 1 1 d . . . . .
H28A H 0.3850 0.6249 0.6115 0.071 Uiso 1 1 d GR . . . .
H28B H 0.3365 0.6504 0.5396 0.071 Uiso 1 1 d GR . . . .
O29 O 0.3715(4) 0.4177(4) 0.5600(4) 0.0247(10) Uani 1 1 d . . . . .
O30 O 0.1738(3) 0.4787(3) 0.6319(3) 0.0180(9) Uani 1 1 d . . . . .
O31 O 0.2600(3) 0.5275(3) 0.4419(3) 0.0161(9) Uani 1 1 d . . . . .
O32 O 0.2492(3) 0.3454(3) 0.5422(3) 0.0167(9) Uani 1 1 d . . . . .
N1 N 0.7219(8) -0.1904(8) 0.8541(8) 0.065(3) Uani 1 1 d . . . . .
H1 H 0.7382 -0.2517 0.8941 0.078 Uiso 1 1 calc R . . . .
N2 N 0.7368(8) -0.0520(9) 0.7221(7) 0.067(3) Uani 1 1 d . U . . .
N3 N 0.8624(7) 0.1353(7) 0.2503(7) 0.056(2) Uani 1 1 d . . . . .
N4 N 0.8938(8) 0.2629(6) 0.1108(8) 0.067(3) Uani 1 1 d . . . . .
H4 H 0.8835 0.3210 0.0641 0.080 Uiso 1 1 calc R . . . .
C1 C 0.7819(10) -0.1452(11) 0.7674(11) 0.067(3) Uani 1 1 d . U . . .
H1A H 0.8515 -0.1762 0.7394 0.081 Uiso 1 1 calc R . . . .
C2 C 0.6259(8) -0.1208(8) 0.8701(7) 0.047(2) Uani 1 1 d . . . . .
C3 C 0.5334(10) -0.1283(9) 0.9498(7) 0.057(3) Uani 1 1 d . . . . .
H3 H 0.5279 -0.1869 1.0070 0.069 Uiso 1 1 calc R . . . .
C4 C 0.4509(10) -0.0462(10) 0.9410(10) 0.073(4) Uani 1 1 d . . . . .
H4A H 0.3872 -0.0487 0.9936 0.088 Uiso 1 1 calc R . . . .
C5 C 0.4583(10) 0.0404(11) 0.8571(12) 0.079(4) Uani 1 1 d . . . . .
H5 H 0.3989 0.0943 0.8543 0.094 Uiso 1 1 calc R . . . .
C6 C 0.5487(11) 0.0510(9) 0.7776(10) 0.067(3) Uani 1 1 d . . . . .
H6 H 0.5531 0.1103 0.7212 0.080 Uiso 1 1 calc R . . . .
C7 C 0.6340(8) -0.0324(8) 0.7861(7) 0.044(2) Uani 1 1 d . . . . .
C8 C 0.7818(13) 0.0189(13) 0.6251(11) 0.093(4) Uani 1 1 d . U . . .
H8A H 0.8569 0.0047 0.6123 0.111 Uiso 1 1 calc R . . . .
H8B H 0.7514 0.0887 0.6286 0.111 Uiso 1 1 calc R . . . .
C9 C 0.7633(11) 0.0110(10) 0.5382(9) 0.076(4) Uani 1 1 d . U . . .
H9A H 0.6888 0.0341 0.5457 0.091 Uiso 1 1 calc R . . . .
H9B H 0.7860 -0.0602 0.5392 0.091 Uiso 1 1 calc R . . . .
C10 C 0.8242(12) 0.0773(11) 0.4361(10) 0.080(4) Uani 1 1 d . U . . .
H10A H 0.8028 0.1482 0.4360 0.096 Uiso 1 1 calc R . . . .
H10B H 0.8989 0.0531 0.4280 0.096 Uiso 1 1 calc R . . . .
C11 C 0.8042(11) 0.0719(10) 0.3501(9) 0.072(3) Uani 1 1 d . U . . .
H11A H 0.7294 0.0960 0.3586 0.087 Uiso 1 1 calc R . . . .
H11B H 0.8253 0.0008 0.3508 0.087 Uiso 1 1 calc R . . . .
C12 C 0.8229(10) 0.2281(9) 0.1975(11) 0.067(3) Uani 1 1 d . . . . .
H12 H 0.7538 0.2644 0.2187 0.081 Uiso 1 1 calc R . . . .
C13 C 0.9875(8) 0.1904(7) 0.1078(7) 0.046(2) Uani 1 1 d . . . . .
C14 C 1.0850(10) 0.1897(9) 0.0346(8) 0.060(3) Uani 1 1 d . . . . .
H14 H 1.0983 0.2444 -0.0255 0.072 Uiso 1 1 calc R . . . .
C16 C 1.1416(10) 0.0194(9) 0.1448(11) 0.069(3) Uani 1 1 d . . . . .
H16 H 1.1963 -0.0381 0.1557 0.083 Uiso 1 1 calc R . . . .
C17 C 1.0442(10) 0.0201(7) 0.2162(9) 0.057(3) Uani 1 1 d . . . . .
H17 H 1.0306 -0.0356 0.2753 0.068 Uiso 1 1 calc R . . . .
C18 C 0.9674(8) 0.1081(6) 0.1955(7) 0.040(2) Uani 1 1 d . . . . .
C15 C 1.1609(10) 0.1021(11) 0.0570(10) 0.070(3) Uani 1 1 d . . . . .
H15 H 1.2286 0.0982 0.0107 0.084 Uiso 1 1 calc R . . . .
N5 N 0.5869(6) 1.1250(5) 0.2328(5) 0.0397(17) Uani 1 1 d . . . . .
H5A H 0.5792 1.0792 0.2924 0.048 Uiso 1 1 calc R . . . .
N6 N 0.5520(5) 1.2637(5) 0.1096(5) 0.0368(16) Uani 1 1 d . . . . .
C19 C 0.6764(6) 1.1233(6) 0.1496(6) 0.0312(16) Uani 1 1 d . . . . .
C20 C 0.7721(7) 1.0525(7) 0.1360(8) 0.046(2) Uani 1 1 d . . . . .
H20 H 0.7868 0.9934 0.1890 0.055 Uiso 1 1 calc R . . . .
C21 C 0.8437(8) 1.0744(8) 0.0402(9) 0.056(3) Uani 1 1 d . . . . .
H21 H 0.9088 1.0284 0.0280 0.067 Uiso 1 1 calc R . . . .
C22 C 0.8230(8) 1.1629(8) -0.0398(9) 0.058(3) Uani 1 1 d . . . . .
H22 H 0.8749 1.1749 -0.1033 0.070 Uiso 1 1 calc R . . . .
C23 C 0.7276(8) 1.2329(7) -0.0271(7) 0.046(2) Uani 1 1 d . . . . .
H23 H 0.7125 1.2912 -0.0805 0.056 Uiso 1 1 calc R . . . .
C24 C 0.6554(6) 1.2113(6) 0.0704(6) 0.0327(17) Uani 1 1 d . . . . .
C25 C 0.5147(7) 1.2084(7) 0.2065(7) 0.042(2) Uani 1 1 d . . . . .
H25 H 0.4472 1.2259 0.2498 0.051 Uiso 1 1 calc R . . . .
C26 C 0.4944(8) 1.3579(7) 0.0507(8) 0.049(2) Uani 1 1 d . . . . .
H26A H 0.4196 1.3650 0.0861 0.059 Uiso 1 1 calc R . . . .
H26B H 0.5083 1.3528 -0.0161 0.059 Uiso 1 1 calc R . . . .
C27 C 0.5258(7) 1.4527(6) 0.0364(7) 0.042(2) Uani 1 1 d . . . . .
H27A H 0.6017 1.4427 0.0083 0.051 Uiso 1 1 calc R . . . .
H27B H 0.5039 1.4633 0.1024 0.051 Uiso 1 1 calc R . . . .
O35 O 0.8095(14) -0.3894(10) 0.9121(10) 0.173(6) Uani 1 1 d . U . . .
O33 O 0.4085(6) 0.6326(7) 0.7288(6) 0.068(2) Uani 1 1 d . . . . .
O34 O 0.6539(5) 0.6859(6) 0.2338(5) 0.061(2) Uani 1 1 d . . . . .

loop_
_atom_site_aniso_label
_atom_site_aniso_U_11
_atom_site_aniso_U_22
_atom_site_aniso_U_33
_atom_site_aniso_U_23
_atom_site_aniso_U_13
_atom_site_aniso_U_12
Mo1 0.0153(3) 0.0148(3) 0.0223(3) -0.0028(2) -0.0081(2) -0.0042(2)
Mo2 0.0167(3) 0.0177(3) 0.0227(3) -0.0070(2) -0.0068(2) -0.0038(2)
Mo3 0.0146(3) 0.0185(3) 0.0180(3) -0.0045(2) -0.0049(2) -0.0040(2)
Mo4 0.0134(2) 0.0145(3) 0.0198(3) -0.0036(2) -0.0054(2) -0.0020(2)
Mo5 0.0133(2) 0.0162(3) 0.0189(3) -0.0057(2) -0.0052(2) -0.0009(2)
Mo6 0.0121(2) 0.0188(3) 0.0171(3) -0.0031(2) -0.0051(2) -0.0041(2)
Mn1 0.0120(6) 0.0155(6) 0.0191(7) -0.0044(5) -0.0053(5) -0.0030(5)
Mn2 0.0166(7) 0.0302(8) 0.0209(7) -0.0026(6) -0.0087(6) -0.0096(6)
P1 0.0865(19) 0.0465(13) 0.0292(11) -0.0030(10) -0.0273(12) -0.0387(13)
P2 0.0169(8) 0.0190(8) 0.0247(9) -0.0049(7) -0.0078(7) 0.0044(7)
P3 0.0151(8) 0.0270(9) 0.0185(8) 0.0002(7) -0.0057(6) -0.0115(7)
P4 0.0111(7) 0.0148(7) 0.0165(8) -0.0034(6) -0.0059(6) -0.0026(6)
O1 0.030(3) 0.019(2) 0.041(3) -0.004(2) -0.017(2) -0.004(2)
O2 0.023(2) 0.027(3) 0.029(3) -0.007(2) -0.007(2) -0.011(2)
O3 0.013(2) 0.021(2) 0.022(2) -0.0043(18) -0.0081(18) -0.0024(17)
O4 0.011(2) 0.018(2) 0.021(2) -0.0057(18) -0.0059(17) -0.0030(17)
O5 0.020(2) 0.023(2) 0.025(2) -0.0076(19) -0.0106(19) -0.0055(19)
O6 0.031(3) 0.027(3) 0.043(3) -0.017(2) -0.011(2) -0.001(2)
O7 0.035(3) 0.031(3) 0.028(3) -0.011(2) -0.011(2) -0.011(2)
O8 0.016(2) 0.020(2) 0.024(2) -0.0045(19) -0.0067(19) -0.0056(18)
O9 0.240(12) 0.056(5) 0.049(5) -0.018(4) -0.041(6) -0.063(6)
O10 0.096(6) 0.078(6) 0.149(9) 0.003(6) -0.085(6) -0.044(5)
O11 0.034(3) 0.030(3) 0.025(3) -0.009(2) -0.013(2) -0.008(2)
O12 0.022(2) 0.032(3) 0.024(3) -0.006(2) 0.000(2) -0.008(2)
O13 0.013(2) 0.014(2) 0.022(2) -0.0053(17) -0.0092(18) 0.0001(16)
O14 0.018(2) 0.020(2) 0.023(2) -0.0052(19) -0.0081(19) -0.0019(18)
O15 0.031(3) 0.023(3) 0.033(3) -0.007(2) -0.008(2) -0.010(2)
O16 0.015(2) 0.020(2) 0.024(2) -0.0068(19) -0.0077(18) -0.0041(18)
O17 0.020(2) 0.016(2) 0.025(2) -0.0032(19) -0.006(2) 0.0016(18)
O18 0.038(3) 0.023(3) 0.026(3) -0.004(2) -0.004(2) 0.008(2)
O19 0.027(3) 0.048(4) 0.050(4) -0.015(3) -0.017(3) -0.006(3)
O20 0.021(2) 0.018(2) 0.024(2) -0.008(2) -0.005(2) 0.0045(19)
O21 0.029(3) 0.029(3) 0.033(3) -0.016(2) -0.006(2) -0.006(2)
O22 0.013(2) 0.016(2) 0.021(2) -0.0038(18) -0.0052(17) -0.0037(17)
O23 0.015(2) 0.022(2) 0.025(2) -0.005(2) -0.0078(19) -0.0018(18)
O24 0.025(3) 0.030(3) 0.022(2) -0.006(2) -0.007(2) -0.006(2)
O25 0.018(2) 0.030(3) 0.020(2) -0.005(2) -0.0029(19) -0.012(2)
O26 0.029(3) 0.045(3) 0.028(3) 0.005(2) -0.012(2) -0.025(3)
O27 0.021(2) 0.041(3) 0.025(3) -0.002(2) -0.010(2) -0.009(2)
O28 0.028(3) 0.062(4) 0.064(4) -0.038(4) -0.023(3) 0.008(3)
O29 0.016(2) 0.029(3) 0.026(3) 0.002(2) -0.011(2) -0.0077(19)
O30 0.015(2) 0.018(2) 0.021(2) -0.0074(18) -0.0050(18) -0.0020(17)
O31 0.015(2) 0.016(2) 0.017(2) -0.0027(17) -0.0089(17) -0.0025(17)
O32 0.014(2) 0.016(2) 0.018(2) -0.0031(17) -0.0050(17) -0.0048(17)
N1 0.067(6) 0.068(6) 0.078(7) -0.041(5) -0.036(6) 0.001(5)
N2 0.072(5) 0.091(6) 0.054(5) -0.033(5) -0.001(4) -0.046(5)
N3 0.068(6) 0.056(5) 0.054(5) -0.020(4) -0.011(4) -0.029(5)
N4 0.078(7) 0.031(4) 0.080(7) -0.006(4) -0.032(6) -0.005(4)
C1 0.058(6) 0.083(7) 0.086(7) -0.065(6) -0.014(5) -0.008(5)
C2 0.054(6) 0.049(5) 0.045(5) -0.022(4) -0.016(5) -0.010(5)
C3 0.087(8) 0.060(7) 0.032(5) -0.013(5) -0.008(5) -0.039(6)
C4 0.061(7) 0.077(9) 0.077(9) -0.047(7) 0.017(6) -0.029(7)
C5 0.058(7) 0.070(8) 0.107(11) -0.040(8) -0.020(8) -0.006(6)
C6 0.100(10) 0.050(6) 0.064(7) -0.017(5) -0.036(7) -0.019(6)
C7 0.052(5) 0.054(6) 0.033(5) -0.017(4) -0.005(4) -0.025(5)
C8 0.106(8) 0.115(8) 0.082(7) -0.045(6) -0.006(6) -0.062(7)
C9 0.093(7) 0.079(7) 0.062(6) -0.025(5) -0.001(5) -0.051(6)
C10 0.096(8) 0.084(7) 0.077(7) -0.035(6) -0.014(6) -0.044(6)
C11 0.087(7) 0.077(7) 0.063(6) -0.022(5) -0.006(5) -0.050(6)
C12 0.062(7) 0.057(7) 0.094(10) -0.038(7) -0.029(7) -0.003(6)
C13 0.068(6) 0.031(4) 0.040(5) 0.000(4) -0.024(5) -0.019(4)
C14 0.083(8) 0.065(7) 0.034(5) 0.003(5) -0.020(5) -0.038(6)
C16 0.076(8) 0.053(7) 0.088(9) -0.031(7) -0.051(8) 0.015(6)
C17 0.091(9) 0.033(5) 0.058(6) -0.003(4) -0.045(6) -0.014(5)
C18 0.065(6) 0.025(4) 0.038(5) -0.001(3) -0.026(4) -0.016(4)
C15 0.068(8) 0.090(9) 0.072(8) -0.038(7) -0.029(7) -0.015(7)
N5 0.045(4) 0.032(4) 0.025(3) -0.003(3) -0.003(3) -0.006(3)
N6 0.032(4) 0.026(3) 0.038(4) -0.005(3) -0.007(3) -0.003(3)
C19 0.031(4) 0.030(4) 0.029(4) -0.008(3) -0.008(3) -0.007(3)
C20 0.041(5) 0.029(4) 0.058(6) -0.004(4) -0.022(4) -0.001(4)
C21 0.033(5) 0.046(6) 0.083(8) -0.027(6) -0.010(5) -0.003(4)
C22 0.045(6) 0.054(6) 0.063(7) -0.029(5) 0.015(5) -0.023(5)
C23 0.062(6) 0.030(4) 0.033(5) -0.005(4) -0.004(4) -0.015(4)
C24 0.032(4) 0.021(4) 0.033(4) -0.006(3) -0.006(3) 0.000(3)
C25 0.035(5) 0.039(5) 0.039(5) -0.018(4) 0.004(4) -0.005(4)
C26 0.048(5) 0.028(4) 0.057(6) -0.004(4) -0.022(5) 0.002(4)
C27 0.042(5) 0.031(4) 0.042(5) -0.010(4) -0.016(4) 0.006(4)
O35 0.272(14) 0.123(9) 0.137(9) -0.084(8) -0.144(10) 0.085(9)
O33 0.041(4) 0.096(6) 0.080(5) -0.048(5) -0.025(4) 0.000(4)
O34 0.045(4) 0.084(5) 0.056(4) 0.002(4) -0.027(3) -0.031(4)

loop_
_atom_type_symbol
_atom_type_description
_atom_type_scat_dispersion_real
_atom_type_scat_dispersion_imag
_atom_type_scat_source
C C 0.0033 0.0016 'International Tables Vol C Tables 4.2.6.8 and 6.1.1.4'
H H 0.0000 0.0000 'International Tables Vol C Tables 4.2.6.8 and 6.1.1.4'
Mn Mn 0.3368 0.7283 'International Tables Vol C Tables 4.2.6.8 and 6.1.1.4'
Mo Mo -1.6832 0.6857 'International Tables Vol C Tables 4.2.6.8 and 6.1.1.4'
N N 0.0061 0.0033 'International Tables Vol C Tables 4.2.6.8 and 6.1.1.4'
O O 0.0106 0.0060 'International Tables Vol C Tables 4.2.6.8 and 6.1.1.4'
P P 0.1023 0.0942 'International Tables Vol C Tables 4.2.6.8 and 6.1.1.4'

loop_
_geom_angle_atom_site_label_1
_geom_angle_atom_site_label_2
_geom_angle_atom_site_label_3
_geom_angle
_geom_angle_site_symmetry_1
_geom_angle_site_symmetry_3
_geom_angle_publ_flag
O1 Mo1 Mo2 100.39(19) . . ?
O1 Mo1 O2 97.6(2) . . ?
O1 Mo1 O3 98.0(2) . . ?
O1 Mo1 O4 101.9(2) . . ?
O1 Mo1 O5 105.1(2) . . ?
O1 Mo1 O31 170.0(2) . 2_666 ?
O2 Mo1 Mo2 133.28(14) . . ?
O2 Mo1 O3 84.78(18) . . ?
O2 Mo1 O31 78.95(18) . 2_666 ?
O3 Mo1 Mo2 133.93(12) . . ?
O3 Mo1 O31 72.51(16) . 2_666 ?
O4 Mo1 Mo2 48.71(13) . . ?
O4 Mo1 O2 159.45(19) . . ?
O4 Mo1 O3 86.28(18) . . ?
O4 Mo1 O31 80.73(16) . 2_666 ?
O5 Mo1 Mo2 47.80(14) . . ?
O5 Mo1 O2 85.9(2) . . ?
O5 Mo1 O3 156.06(18) . . ?
O5 Mo1 O4 94.96(19) . . ?
O5 Mo1 O31 84.07(17) . 2_666 ?
O31 Mo1 Mo2 88.60(11) 2_666 . ?
O4 Mo2 Mo1 49.06(12) . . ?
O4 Mo2 O7 161.05(19) . . ?
O4 Mo2 O8 85.76(18) . . ?
O4 Mo2 O30 81.84(17) . 2_666 ?
O5 Mo2 Mo1 47.98(13) . . ?
O5 Mo2 O4 95.48(18) . . ?
O5 Mo2 O7 87.2(2) . . ?
O5 Mo2 O8 156.17(18) . . ?
O5 Mo2 O30 83.43(18) . 2_666 ?
O6 Mo2 Mo1 100.3(2) . . ?
O6 Mo2 O4 102.2(2) . . ?
O6 Mo2 O5 104.8(2) . . ?
O6 Mo2 O7 95.2(2) . . ?
O6 Mo2 O8 98.2(2) . . ?
O6 Mo2 O30 170.3(2) . 2_666 ?
O7 Mo2 Mo1 134.92(15) . . ?
O7 Mo2 O8 84.37(19) . . ?
O7 Mo2 O30 79.84(18) . 2_666 ?
O8 Mo2 Mo1 133.79(13) . . ?
O8 Mo2 O30 73.17(16) . 2_666 ?
O30 Mo2 Mo1 88.99(11) 2_666 . ?
O8 Mo3 Mo4 134.61(13) . . ?
O8 Mo3 O30 72.61(16) . 2_666 ?
O11 Mo3 Mo4 132.88(15) . . ?
O11 Mo3 O8 84.54(19) . . ?
O11 Mo3 O30 79.35(18) . 2_666 ?
O12 Mo3 Mo4 101.82(18) . . ?
O12 Mo3 O8 97.9(2) . . ?
O12 Mo3 O11 95.4(2) . . ?
O12 Mo3 O13 102.9(2) . . ?
O12 Mo3 O14 106.5(2) . . ?
O12 Mo3 O30 169.4(2) . 2_666 ?
O13 Mo3 Mo4 48.98(12) . . ?
O13 Mo3 O8 86.98(17) . . ?
O13 Mo3 O11 160.81(19) . . ?
O13 Mo3 O30 81.70(17) . 2_666 ?
O14 Mo3 Mo4 48.12(14) . . ?
O14 Mo3 O8 154.21(18) . . ?
O14 Mo3 O11 85.0(2) . . ?
O14 Mo3 O13 95.43(18) . . ?
O14 Mo3 O30 82.31(17) . 2_666 ?
O30 Mo3 Mo4 88.37(11) 2_666 . ?
O13 Mo4 Mo3 49.08(13) . . ?
O13 Mo4 O16 85.77(17) . . ?
O13 Mo4 O17 158.72(18) . . ?
O13 Mo4 O32 81.29(17) . 2_666 ?
O14 Mo4 Mo3 48.03(13) . . ?
O14 Mo4 O13 95.44(18) . . ?
O14 Mo4 O16 156.70(18) . . ?
O14 Mo4 O17 86.02(19) . . ?
O14 Mo4 O32 84.26(17) . 2_666 ?
O15 Mo4 Mo3 101.57(18) . . ?
O15 Mo4 O13 103.7(2) . . ?
O15 Mo4 O14 105.3(2) . . ?
O15 Mo4 O16 97.0(2) . . ?
O15 Mo4 O17 96.3(2) . . ?
O15 Mo4 O32 168.5(2) . 2_666 ?
O16 Mo4 Mo3 134.00(12) . . ?
O16 Mo4 O32 72.90(16) . 2_666 ?
O17 Mo4 Mo3 133.56(14) . . ?
O17 Mo4 O16 84.72(18) . . ?
O17 Mo4 O32 77.73(17) . 2_666 ?
O32 Mo4 Mo3 89.54(11) 2_666 . ?
O16 Mo5 Mo6 135.46(12) . . ?
O16 Mo5 O32 72.94(16) . 2_666 ?
O20 Mo5 Mo6 132.78(14) . . ?
O20 Mo5 O16 84.87(18) . . ?
O20 Mo5 O32 79.76(17) . 2_666 ?
O21 Mo5 Mo6 101.14(18) . . ?
O21 Mo5 O16 97.4(2) . . ?
O21 Mo5 O20 94.6(2) . . ?
O21 Mo5 O22 103.0(2) . . ?
O21 Mo5 O23 104.5(2) . . ?
O21 Mo5 O32 169.2(2) . 2_666 ?
O22 Mo5 Mo6 49.20(12) . . ?
O22 Mo5 O16 87.33(17) . . ?
O22 Mo5 O20 161.54(19) . . ?
O22 Mo5 O32 81.96(17) . 2_666 ?
O23 Mo5 Mo6 47.92(13) . . ?
O23 Mo5 O16 156.55(19) . . ?
O23 Mo5 O20 85.14(19) . . ?
O23 Mo5 O22 95.68(18) . . ?
O23 Mo5 O32 84.42(18) . 2_666 ?
O32 Mo5 Mo6 89.41(11) 2_666 . ?
O3 Mo6 Mo5 134.33(12) . . ?
O3 Mo6 O31 72.26(16) . 2_666 ?
O22 Mo6 Mo5 48.88(12) . . ?
O22 Mo6 O3 86.77(17) . . ?
O22 Mo6 O25 160.69(19) . . ?
O22 Mo6 O31 80.78(17) . 2_666 ?
O23 Mo6 Mo5 47.89(14) . . ?
O23 Mo6 O3 155.39(19) . . ?
O23 Mo6 O22 95.35(18) . . ?
O23 Mo6 O25 86.49(19) . . ?
O23 Mo6 O31 83.86(18) . 2_666 ?
O24 Mo6 Mo5 100.14(17) . . ?
O24 Mo6 O3 98.5(2) . . ?
O24 Mo6 O22 101.0(2) . . ?
O24 Mo6 O23 105.1(2) . . ?
O24 Mo6 O25 97.0(2) . . ?
O24 Mo6 O31 170.5(2) . 2_666 ?
O25 Mo6 Mo5 134.01(14) . . ?
O25 Mo6 O3 83.80(18) . . ?
O25 Mo6 O31 80.31(17) . 2_666 ?
O31 Mo6 Mo5 88.07(11) 2_666 . ?
O4 Mn1 O4 180.0 . 2_766 ?
O13 Mn1 O4 96.46(16) . . ?
O13 Mn1 O4 96.46(16) 2_766 2_766 ?
O13 Mn1 O4 83.54(16) 2_766 . ?
O13 Mn1 O4 83.54(16) . 2_766 ?
O13 Mn1 O13 180.0 2_766 . ?
O22 Mn1 O4 96.35(16) . . ?
O22 Mn1 O4 83.65(16) 2_766 . ?
O22 Mn1 O4 96.35(16) 2_766 2_766 ?
O22 Mn1 O4 83.65(16) . 2_766 ?
O22 Mn1 O13 84.30(16) . 2_766 ?
O22 Mn1 O13 95.70(16) 2_766 2_766 ?
O22 Mn1 O13 84.30(16) 2_766 . ?
O22 Mn1 O13 95.70(16) . . ?
O22 Mn1 O22 180.0 . 2_766 ?
O27 Mn2 O27 180.0 . 2_666 ?
O27 Mn2 O28 89.1(2) . 2_666 ?
O27 Mn2 O28 90.9(2) . . ?
O27 Mn2 O28 89.1(2) 2_666 . ?
O27 Mn2 O28 90.9(2) 2_666 2_666 ?
O27 Mn2 O29 86.02(18) . . ?
O27 Mn2 O29 93.98(18) 2_666 . ?
O27 Mn2 O29 93.98(18) . 2_666 ?
O27 Mn2 O29 86.02(18) 2_666 2_666 ?
O28 Mn2 O28 180.0(3) 2_666 . ?
O28 Mn2 O29 95.6(2) 2_666 2_666 ?
O28 Mn2 O29 84.4(2) . 2_666 ?
O28 Mn2 O29 84.4(2) 2_666 . ?
O28 Mn2 O29 95.6(2) . . ?
O29 Mn2 O29 180.0(3) . 2_666 ?
O7 P1 O10 106.9(4) . . ?
O9 P1 O7 113.8(4) . . ?
O9 P1 O10 100.8(7) . . ?
O9 P1 O11 112.0(4) . . ?
O11 P1 O7 115.7(3) . . ?
O11 P1 O10 105.9(5) . . ?
O17 P2 O18 108.1(3) . . ?
O17 P2 O19 110.5(3) . . ?
O17 P2 O20 113.4(3) . . ?
O18 P2 O19 104.5(3) . . ?
O20 P2 O18 110.2(3) . . ?
O20 P2 O19 109.8(3) . . ?
O2 P3 O25 110.7(3) . . ?
O2 P3 O26 105.7(3) . . ?
O25 P3 O26 103.6(3) . . ?
O27 P3 O2 114.5(3) . . ?
O27 P3 O25 113.1(3) . . ?
O27 P3 O26 108.3(3) . . ?
O29 P4 O30 112.1(3) . . ?
O29 P4 O31 112.6(3) . . ?
O29 P4 O32 109.5(3) . . ?
O31 P4 O30 107.8(2) . . ?
O31 P4 O32 107.3(2) . . ?
O32 P4 O30 107.3(2) . . ?
P3 O2 Mo1 132.2(3) . . ?
Mo1 O3 Mo6 113.61(19) . . ?
Mo1 O4 Mn1 133.8(2) . . ?
Mo2 O4 Mo1 82.23(16) . . ?
Mo2 O4 Mn1 134.0(2) . . ?
Mo2 O5 Mo1 84.23(17) . . ?
P1 O7 Mo2 134.9(3) . . ?
Mo2 O8 Mo3 113.4(2) . . ?
P1 O11 Mo3 136.5(3) . . ?
Mo3 O13 Mn1 132.9(2) . . ?
Mo4 O13 Mo3 81.94(16) . . ?
Mo4 O13 Mn1 135.2(2) . . ?
Mo3 O14 Mo4 83.85(17) . . ?
Mo4 O16 Mo5 112.7(2) . . ?
P2 O17 Mo4 132.9(3) . . ?
P2 O20 Mo5 130.0(3) . . ?
Mo5 O22 Mo6 81.93(16) . . ?
Mo5 O22 Mn1 134.1(2) . . ?
Mo6 O22 Mn1 134.0(2) . . ?
Mo5 O23 Mo6 84.19(17) . . ?
P3 O25 Mo6 130.9(3) . . ?
P3 O27 Mn2 151.6(3) . . ?
P4 O29 Mn2 135.3(3) . . ?
Mo2 O30 Mo3 100.00(16) 2_666 2_666 ?
P4 O30 Mo2 125.8(3) . 2_666 ?
P4 O30 Mo3 126.6(2) . 2_666 ?
Mo1 O31 Mo6 100.76(16) 2_666 2_666 ?
P4 O31 Mo1 126.6(3) . 2_666 ?
P4 O31 Mo6 127.1(2) . 2_666 ?
Mo5 O32 Mo4 100.83(16) 2_666 2_666 ?
P4 O32 Mo4 126.6(2) . 2_666 ?
P4 O32 Mo5 126.0(2) . 2_666 ?
C1 N1 C2 106.1(10) . . ?
C1 N2 C7 106.5(10) . . ?
C1 N2 C8 128.1(12) . . ?
C7 N2 C8 125.3(12) . . ?
C12 N3 C11 125.6(11) . . ?
C12 N3 C18 107.7(9) . . ?
C18 N3 C11 126.7(10) . . ?
C12 N4 C13 108.2(9) . . ?
N1 C1 N2 114.3(11) . . ?
N1 C2 C7 107.7(9) . . ?
C3 C2 N1 131.1(11) . . ?
C3 C2 C7 121.2(10) . . ?
C4 C3 C2 116.7(10) . . ?
C3 C4 C5 122.1(11) . . ?
C6 C5 C4 122.7(12) . . ?
C5 C6 C7 115.7(11) . . ?
C2 C7 N2 105.4(9) . . ?
C6 C7 N2 133.1(10) . . ?
C6 C7 C2 121.5(10) . . ?
N2 C8 C9 112.1(10) . . ?
C8 C9 C10 110.0(10) . . ?
C11 C10 C9 110.2(10) . . ?
C10 C11 N3 111.3(9) . . ?
N3 C12 N4 111.0(11) . . ?
N4 C13 C18 106.5(9) . . ?
C14 C13 N4 131.1(9) . . ?
C14 C13 C18 122.4(10) . . ?
C15 C14 C13 114.9(10) . . ?
C17 C16 C15 121.6(11) . . ?
C16 C17 C18 116.0(10) . . ?
C13 C18 N3 106.6(8) . . ?
C17 C18 N3 131.4(9) . . ?
C17 C18 C13 122.0(10) . . ?
C14 C15 C16 123.1(12) . . ?
C25 N5 C19 109.0(7) . . ?
C24 N6 C26 125.5(7) . . ?
C25 N6 C24 107.5(7) . . ?
C25 N6 C26 126.8(8) . . ?
N5 C19 C20 132.0(8) . . ?
N5 C19 C24 106.5(7) . . ?
C20 C19 C24 121.5(8) . . ?
C21 C20 C19 116.2(8) . . ?
C20 C21 C22 122.6(9) . . ?
C23 C22 C21 121.4(9) . . ?
C22 C23 C24 115.9(9) . . ?
C19 C24 N6 106.5(7) . . ?
C19 C24 C23 122.3(8) . . ?
C23 C24 N6 131.1(8) . . ?
N5 C25 N6 110.4(7) . . ?
N6 C26 C27 111.7(8) . . ?
C26 C27 C27 109.8(10) . 2_685 ?

loop_
_geom_bond_atom_site_label_1
_geom_bond_atom_site_label_2
_geom_bond_distance
_geom_bond_site_symmetry_2
_geom_bond_publ_flag
Mo1 Mo2 2.5918(9) . ?
Mo1 O1 1.670(5) . ?
Mo1 O2 2.043(5) . ?
Mo1 O3 2.095(5) . ?
Mo1 O4 1.976(4) . ?
Mo1 O5 1.935(4) . ?
Mo1 O31 2.277(4) 2_666 ?
Mo2 O4 1.965(4) . ?
Mo2 O5 1.930(5) . ?
Mo2 O6 1.674(5) . ?
Mo2 O7 2.072(5) . ?
Mo2 O8 2.104(4) . ?
Mo2 O30 2.283(4) 2_666 ?
Mo3 Mo4 2.5815(8) . ?
Mo3 O8 2.104(5) . ?
Mo3 O11 2.052(5) . ?
Mo3 O12 1.671(5) . ?
Mo3 O13 1.970(4) . ?
Mo3 O14 1.930(4) . ?
Mo3 O30 2.309(4) 2_666 ?
Mo4 O13 1.967(4) . ?
Mo4 O14 1.933(5) . ?
Mo4 O15 1.677(5) . ?
Mo4 O16 2.104(5) . ?
Mo4 O17 2.071(4) . ?
Mo4 O32 2.277(4) 2_666 ?
Mo5 Mo6 2.5882(8) . ?
Mo5 O16 2.107(5) . ?
Mo5 O20 2.079(4) . ?
Mo5 O21 1.680(5) . ?
Mo5 O22 1.969(4) . ?
Mo5 O23 1.930(5) . ?
Mo5 O32 2.272(4) 2_666 ?
Mo6 O3 2.102(4) . ?
Mo6 O22 1.979(4) . ?
Mo6 O23 1.931(4) . ?
Mo6 O24 1.682(5) . ?
Mo6 O25 2.039(4) . ?
Mo6 O31 2.283(4) 2_666 ?
Mn1 O4 2.217(4) 2_766 ?
Mn1 O4 2.217(4) . ?
Mn1 O13 2.213(4) . ?
Mn1 O13 2.213(4) 2_766 ?
Mn1 O22 2.185(4) 2_766 ?
Mn1 O22 2.185(4) . ?
Mn2 O27 2.134(5) . ?
Mn2 O27 2.134(5) 2_666 ?
Mn2 O28 2.184(6) . ?
Mn2 O28 2.184(6) 2_666 ?
Mn2 O29 2.236(5) . ?
Mn2 O29 2.236(5) 2_666 ?
P1 O7 1.512(6) . ?
P1 O9 1.455(8) . ?
P1 O10 1.589(9) . ?
P1 O11 1.491(5) . ?
P2 O17 1.515(5) . ?
P2 O18 1.528(5) . ?
P2 O19 1.563(6) . ?
P2 O20 1.523(5) . ?
P3 O2 1.532(5) . ?
P3 O25 1.542(5) . ?
P3 O26 1.580(5) . ?
P3 O27 1.488(5) . ?
P4 O29 1.506(5) . ?
P4 O30 1.552(5) . ?
P4 O31 1.538(4) . ?
P4 O32 1.551(4) . ?
O30 Mo2 2.283(4) 2_666 ?
O30 Mo3 2.309(4) 2_666 ?
O31 Mo1 2.277(4) 2_666 ?
O31 Mo6 2.283(4) 2_666 ?
O32 Mo4 2.277(4) 2_666 ?
O32 Mo5 2.272(4) 2_666 ?
N1 C1 1.285(16) . ?
N1 C2 1.380(13) . ?
N2 C1 1.304(16) . ?
N2 C7 1.390(13) . ?
N2 C8 1.441(16) . ?
N3 C11 1.478(14) . ?
N3 C12 1.311(14) . ?
N3 C18 1.385(13) . ?
N4 C12 1.313(15) . ?
N4 C13 1.376(13) . ?
C2 C3 1.376(14) . ?
C2 C7 1.386(13) . ?
C3 C4 1.354(17) . ?
C4 C5 1.370(18) . ?
C5 C6 1.359(18) . ?
C6 C7 1.386(15) . ?
C8 C9 1.491(17) . ?
C9 C10 1.528(16) . ?
C10 C11 1.473(17) . ?
C13 C14 1.376(15) . ?
C13 C18 1.378(12) . ?
C14 C15 1.370(17) . ?
C16 C17 1.366(17) . ?
C16 C15 1.380(18) . ?
C17 C18 1.377(13) . ?
N5 C19 1.375(10) . ?
N5 C25 1.321(11) . ?
N6 C24 1.401(10) . ?
N6 C25 1.326(11) . ?
N6 C26 1.463(10) . ?
C19 C20 1.383(11) . ?
C19 C24 1.384(11) . ?
C20 C21 1.366(14) . ?
C21 C22 1.394(15) . ?
C22 C23 1.375(14) . ?
C23 C24 1.386(11) . ?
C26 C27 1.517(13) . ?
C27 C27 1.531(16) 2_685 ?

loop_
_geom_hbond_atom_site_label_D
_geom_hbond_atom_site_label_H
_geom_hbond_atom_site_label_A
_geom_hbond_distance_DH
_geom_hbond_distance_HA
_geom_hbond_distance_DA
_geom_hbond_angle_DHA
_geom_hbond_site_symmetry_A
O19 H19 O29 0.82 2.25 3.052(8) 166.9 2_666
O19 H19 O32 0.82 2.44 3.026(7) 128.9 2_666
O26 H26 O34 0.82 1.93 2.711(8) 159.9 2_666
O28 H28A O33 0.88 1.98 2.793(10) 152.8 .
O28 H28B O5 0.88 1.78 2.662(7) 176.5 2_666
N1 H1 O35 0.86 1.86 2.642(15) 150.0 .
N4 H4 O9 0.86 2.22 2.757(12) 120.2 .
C1 H1A O6 0.93 2.21 3.087(13) 156.3 2_756
C3 H3 O26 0.93 2.40 3.270(11) 156.2 2_657
C12 H12 O33 0.93 2.29 3.216(14) 173.4 2_666
C14 H14 O11 0.93 2.57 3.466(12) 163.0 2_765
C17 H17 O1 0.93 2.30 3.121(11) 146.5 2_756
N5 H5A O18 0.86 1.93 2.786(8) 177.6 .
C20 H20 O17 0.93 2.47 3.304(10) 148.9 .
C25 H25 O21 0.93 2.42 3.314(10) 160.2 2_676
C27 H27A O24 0.97 2.65 3.388(11) 132.7 1_564

loop_
_geom_torsion_atom_site_label_1
_geom_torsion_atom_site_label_2
_geom_torsion_atom_site_label_3
_geom_torsion_atom_site_label_4
_geom_torsion
_geom_torsion_site_symmetry_1
_geom_torsion_site_symmetry_2
_geom_torsion_site_symmetry_3
_geom_torsion_site_symmetry_4
_geom_torsion_publ_flag
O2 P3 O25 Mo6 45.7(5) . . . . ?
O2 P3 O27 Mn2 -22.1(8) . . . . ?
O7 P1 O11 Mo3 -5.6(6) . . . . ?
O9 P1 O7 Mo2 138.3(6) . . . . ?
O9 P1 O11 Mo3 -138.3(7) . . . . ?
O10 P1 O7 Mo2 -111.3(6) . . . . ?
O10 P1 O11 Mo3 112.7(6) . . . . ?
O11 P1 O7 Mo2 6.4(6) . . . . ?
O17 P2 O20 Mo5 -39.5(5) . . . . ?
O18 P2 O17 Mo4 160.3(4) . . . . ?
O18 P2 O20 Mo5 -160.9(4) . . . . ?
O19 P2 O17 Mo4 -86.0(5) . . . . ?
O19 P2 O20 Mo5 84.6(4) . . . . ?
O20 P2 O17 Mo4 37.8(5) . . . . ?
O25 P3 O2 Mo1 -42.6(5) . . . . ?
O25 P3 O27 Mn2 105.9(7) . . . . ?
O26 P3 O2 Mo1 -154.1(4) . . . . ?
O26 P3 O25 Mo6 158.7(4) . . . . ?
O26 P3 O27 Mn2 -139.8(7) . . . . ?
O27 P3 O2 Mo1 86.7(4) . . . . ?
O27 P3 O25 Mo6 -84.3(4) . . . . ?
O29 P4 O30 Mo2 109.1(3) . . . 2_666 ?
O29 P4 O30 Mo3 -107.5(3) . . . 2_666 ?
O29 P4 O31 Mo1 -107.1(3) . . . 2_666 ?
O29 P4 O31 Mo6 104.1(3) . . . 2_666 ?
O29 P4 O32 Mo4 107.1(3) . . . 2_666 ?
O29 P4 O32 Mo5 -106.9(3) . . . 2_666 ?
O30 P4 O29 Mn2 -99.1(4) . . . . ?
O30 P4 O31 Mo1 17.1(4) . . . 2_666 ?
O30 P4 O31 Mo6 -131.7(3) . . . 2_666 ?
O30 P4 O32 Mo4 -14.8(4) . . . 2_666 ?
O30 P4 O32 Mo5 131.2(3) . . . 2_666 ?
O31 P4 O29 Mn2 22.6(5) . . . . ?
O31 P4 O30 Mo2 -15.4(4) . . . 2_666 ?
O31 P4 O30 Mo3 128.0(3) . . . 2_666 ?
O31 P4 O32 Mo4 -130.3(3) . . . 2_666 ?
O31 P4 O32 Mo5 15.7(4) . . . 2_666 ?
O32 P4 O29 Mn2 141.9(4) . . . . ?
O32 P4 O30 Mo2 -130.6(3) . . . 2_666 ?
O32 P4 O30 Mo3 12.8(4) . . . 2_666 ?
O32 P4 O31 Mo1 132.3(3) . . . 2_666 ?
O32 P4 O31 Mo6 -16.5(4) . . . 2_666 ?
N1 C2 C3 C4 -178.0(11) . . . . ?
N1 C2 C7 N2 -0.7(10) . . . . ?
N1 C2 C7 C6 177.6(9) . . . . ?
N2 C8 C9 C10 -172.8(13) . . . . ?
N4 C13 C14 C15 -178.7(11) . . . . ?
N4 C13 C18 N3 -1.8(10) . . . . ?
N4 C13 C18 C17 178.6(9) . . . . ?
C1 N1 C2 C3 180.0(11) . . . . ?
C1 N1 C2 C7 0.7(11) . . . . ?
C1 N2 C7 C2 0.5(11) . . . . ?
C1 N2 C7 C6 -177.6(11) . . . . ?
C1 N2 C8 C9 92.8(17) . . . . ?
C2 N1 C1 N2 -0.4(13) . . . . ?
C2 C3 C4 C5 0.0(18) . . . . ?
C3 C2 C7 N2 179.9(9) . . . . ?
C3 C2 C7 C6 -1.7(15) . . . . ?
C3 C4 C5 C6 -1(2) . . . . ?
C4 C5 C6 C7 0.5(19) . . . . ?
C5 C6 C7 N2 178.6(11) . . . . ?
C5 C6 C7 C2 0.8(16) . . . . ?
C7 N2 C1 N1 -0.1(13) . . . . ?
C7 N2 C8 C9 -87.2(15) . . . . ?
C7 C2 C3 C4 1.3(15) . . . . ?
C8 N2 C1 N1 179.9(11) . . . . ?
C8 N2 C7 C2 -179.5(10) . . . . ?
C8 N2 C7 C6 2.4(18) . . . . ?
C8 C9 C10 C11 -178.6(13) . . . . ?
C9 C10 C11 N3 -179.9(11) . . . . ?
C11 N3 C12 N4 -178.4(10) . . . . ?
C11 N3 C18 C13 -179.9(9) . . . . ?
C11 N3 C18 C17 -0.3(16) . . . . ?
C12 N3 C11 C10 -99.6(15) . . . . ?
C12 N3 C18 C13 0.3(11) . . . . ?
C12 N3 C18 C17 179.9(10) . . . . ?
C12 N4 C13 C14 -179.9(11) . . . . ?
C12 N4 C13 C18 2.7(12) . . . . ?
C13 N4 C12 N3 -2.7(13) . . . . ?
C13 C14 C15 C16 1.4(17) . . . . ?
C14 C13 C18 N3 -179.5(9) . . . . ?
C14 C13 C18 C17 0.9(15) . . . . ?
C16 C17 C18 N3 -179.2(10) . . . . ?
C16 C17 C18 C13 0.3(14) . . . . ?
C17 C16 C15 C14 -0.2(19) . . . . ?
C18 N3 C11 C10 80.6(14) . . . . ?
C18 N3 C12 N4 1.5(13) . . . . ?
C18 C13 C14 C15 -1.7(15) . . . . ?
C15 C16 C17 C18 -0.6(16) . . . . ?
N5 C19 C20 C21 178.1(9) . . . . ?
N5 C19 C24 N6 -0.1(9) . . . . ?
N5 C19 C24 C23 -177.7(8) . . . . ?
N6 C26 C27 C27 173.0(9) . . . 2_685 ?
C19 N5 C25 N6 -0.8(11) . . . . ?
C19 C20 C21 C22 0.4(15) . . . . ?
C20 C19 C24 N6 178.7(8) . . . . ?
C20 C19 C24 C23 1.1(14) . . . . ?
C20 C21 C22 C23 -1.2(17) . . . . ?
C21 C22 C23 C24 1.8(15) . . . . ?
C22 C23 C24 N6 -178.7(9) . . . . ?
C22 C23 C24 C19 -1.7(14) . . . . ?
C24 N6 C25 N5 0.8(10) . . . . ?
C24 N6 C26 C27 -79.5(11) . . . . ?
C24 C19 C20 C21 -0.4(14) . . . . ?
C25 N5 C19 C20 -178.0(9) . . . . ?
C25 N5 C19 C24 0.5(10) . . . . ?
C25 N6 C24 C19 -0.4(10) . . . . ?
C25 N6 C24 C23 176.9(10) . . . . ?
C25 N6 C26 C27 105.7(11) . . . . ?
C26 N6 C24 C19 -176.1(8) . . . . ?
C26 N6 C24 C23 1.2(15) . . . . ?
C26 N6 C25 N5 176.4(8) . . . . ?
